data_1566337
loop_
_publ_author_name
'Deziel, Anthony P.'
'Espinosa, Matthew R.'
'Pavlovic, Ljiljana'
'Charboneau, David J.'
'Hazari, Nilay'
'Hopmann, Kathrin H.'
'Mercado, Brandon Q.'

_publ_section_title
;
 Ligand and solvent effects on CO2 insertion into group 10 metal alkyl
 bonds
;
_journal_issue 8
_journal_name_full 'Chemical Science'
_journal_page_first 2391
_journal_page_last 2404
_journal_paper_doi 10.1039/D1SC06346D
_journal_volume 13
_journal_year 2022
_chemical_formula_moiety 'C26 H47 B N2 O2 P2 Pd'
_chemical_formula_sum 'C26 H47 B N2 O2 P2 Pd'
_chemical_formula_weight 598.80
_space_group_crystal_system monoclinic
_space_group_IT_number 14
_space_group_name_Hall '-P 2ybc'
_space_group_name_H-M_alt 'P 1 21/c 1'
_atom_sites_solution_hydrogens geom
_atom_sites_solution_primary SHELXT
_atom_sites_solution_secondary difmap
_audit_creation_method SHELXL-2014/7
_audit_update_record
;
2021-09-03 deposited with the CCDC.	2022-02-01 downloaded from the CCDC.
;
_cell_angle_alpha 90
_cell_angle_beta 103.614(3)
_cell_angle_gamma 90
_cell_formula_units_Z 4
_cell_length_a 12.5308(4)
_cell_length_b 15.0351(4)
_cell_length_c 15.9890(5)
_cell_measurement_reflns_used 20109
_cell_measurement_temperature 93(2)
_cell_measurement_theta_max 31.0420
_cell_measurement_theta_min 3.0050
_cell_volume 2927.72(16)
_computing_cell_refinement 'CrysAlisPro 1.171.40.67a (Rigaku OD, 2019)'
_computing_data_collection 'CrysAlisPro 1.171.40.67a (Rigaku OD, 2019)'
_computing_data_reduction 'CrysAlisPro 1.171.40.67a (Rigaku OD, 2019)'
_computing_molecular_graphics 'Olex2 (Dolomanov et al., 2009)'
_computing_publication_material 'CIFTAB-2014/2 (Sheldrick, 2014)'
_computing_structure_refinement 'SHELXL-2014/7 (Sheldrick, 2014)'
_computing_structure_solution 'SHELXT-2014/5 (Sheldrick, 2014)'
_diffrn_ambient_temperature 93(2)
_diffrn_detector_area_resol_mean 5.8
_diffrn_measured_fraction_theta_full 0.998
_diffrn_measured_fraction_theta_max 0.999
_diffrn_measurement_device_type 'Dectris Pilatus 3R'
_diffrn_measurement_method \w
_diffrn_radiation_type MoK\a
_diffrn_radiation_wavelength 0.71073
_diffrn_reflns_av_R_equivalents 0.0530
_diffrn_reflns_av_unetI/netI 0.0291
_diffrn_reflns_Laue_measured_fraction_full 0.998
_diffrn_reflns_Laue_measured_fraction_max 0.999
_diffrn_reflns_limit_h_max 16
_diffrn_reflns_limit_h_min -16
_diffrn_reflns_limit_k_max 20
_diffrn_reflns_limit_k_min -20
_diffrn_reflns_limit_l_max 20
_diffrn_reflns_limit_l_min -21
_diffrn_reflns_number 58203
_diffrn_reflns_point_group_measured_fraction_full 0.998
_diffrn_reflns_point_group_measured_fraction_max 0.999
_diffrn_reflns_theta_full 25.242
_diffrn_reflns_theta_max 28.282
_diffrn_reflns_theta_min 2.951
_diffrn_source 'microfocus rotating anode'
_exptl_absorpt_coefficient_mu 0.768
_exptl_absorpt_correction_T_max 1.00000
_exptl_absorpt_correction_T_min 0.54107
_exptl_absorpt_correction_type multi-scan
_exptl_absorpt_process_details
; 
CrysAlisPro 1.171.40.67a (Rigaku Oxford Diffraction, 2019) 
Empirical absorption correction using spherical harmonics, 
 implemented in SCALE3 ABSPACK scaling algorithm. 
;
_exptl_crystal_colour Colorless
_exptl_crystal_density_diffrn 1.359
_exptl_crystal_description Plate
_exptl_crystal_F_000 1256
_exptl_crystal_size_max 0.080
_exptl_crystal_size_mid 0.050
_exptl_crystal_size_min 0.050
_refine_diff_density_max 0.696
_refine_diff_density_min -0.584
_refine_diff_density_rms 0.078
_refine_ls_extinction_method none
_refine_ls_goodness_of_fit_ref 1.067
_refine_ls_hydrogen_treatment constr
_refine_ls_matrix_type full
_refine_ls_number_parameters 320
_refine_ls_number_reflns 7258
_refine_ls_number_restraints 0
_refine_ls_restrained_S_all 1.067
_refine_ls_R_factor_all 0.0402
_refine_ls_R_factor_gt 0.0290
_refine_ls_shift/su_max 0.001
_refine_ls_shift/su_mean 0.000
_refine_ls_structure_factor_coef Fsqd
_refine_ls_weighting_details 'w=1/[\s^2^(Fo^2^)+(0.0230P)^2^+2.7565P] where P=(Fo^2^+2Fc^2^)/3'
_refine_ls_weighting_scheme calc
_refine_ls_wR_factor_gt 0.0605
_refine_ls_wR_factor_ref 0.0643
_reflns_Friedel_coverage 0.000
_reflns_number_gt 6050
_reflns_number_total 7258
_reflns_threshold_expression 'I > 2\s(I)'
_cod_data_source_file d1sc06346d3.cif
_cod_data_source_block 007c-20097
_cod_depositor_comments 'Adding full bibliography for 1566334--1566339.cif.'
_cod_original_sg_symbol_H-M 'P 21/c'
_cod_database_code 1566337
_shelx_shelxl_version_number 2014/7
_shelx_space_group_comment
; 
The symmetry employed for this shelxl refinement is uniquely defined 
by the following loop, which should always be used as a source of 
symmetry information in preference to the above space-group names. 
They are only intended as comments. 
;
_shelx_estimated_absorpt_t_min 0.941
_shelx_estimated_absorpt_t_max 0.963

loop_
_space_group_symop_operation_xyz
'x, y, z'
'-x, y+1/2, -z+1/2'
'-x, -y, -z'
'x, -y-1/2, z-1/2'

loop_
_atom_site_label
_atom_site_type_symbol
_atom_site_fract_x
_atom_site_fract_y
_atom_site_fract_z
_atom_site_U_iso_or_equiv
_atom_site_adp_type
_atom_site_occupancy
_atom_site_site_symmetry_order
_atom_site_calc_flag
_atom_site_refinement_flags_posn
_atom_site_refinement_flags_adp
_atom_site_refinement_flags_occupancy
_atom_site_disorder_assembly
_atom_site_disorder_group
Pd1 Pd 0.26373(2) 0.34938(2) 0.19611(2) 0.01441(5) Uani 1 1 d . . . . .
P1 P 0.40607(4) 0.45088(3) 0.20527(3) 0.01528(10) Uani 1 1 d . . . . .
P2 P 0.10190(4) 0.29357(3) 0.22415(3) 0.01812(10) Uani 1 1 d . . . . .
O1 O 0.28156(12) 0.27196(9) 0.08447(9) 0.0212(3) Uani 1 1 d . . . . .
O2 O 0.37922(14) 0.16983(10) 0.17144(10) 0.0285(3) Uani 1 1 d . . . . .
N1 N 0.15743(14) 0.42729(11) 0.33326(11) 0.0189(3) Uani 1 1 d . . . . .
N2 N 0.31811(14) 0.49747(11) 0.33067(10) 0.0190(3) Uani 1 1 d . . . . .
C2 C 0.27782(17) 0.53454(13) 0.39698(12) 0.0186(4) Uani 1 1 d . . . . .
C3 C 0.31944(18) 0.60076(14) 0.45624(13) 0.0239(4) Uani 1 1 d . . . . .
H3 H 0.3848 0.6319 0.4543 0.029 Uiso 1 1 calc R U . . .
C4 C 0.2616(2) 0.61997(16) 0.51890(14) 0.0286(5) Uani 1 1 d . . . . .
H4 H 0.2877 0.6656 0.5597 0.034 Uiso 1 1 calc R U . . .
C5 C 0.1675(2) 0.57415(16) 0.52298(15) 0.0315(5) Uani 1 1 d . . . . .
H5 H 0.1314 0.5877 0.5674 0.038 Uiso 1 1 calc R U . . .
C6 C 0.12423(19) 0.50816(15) 0.46298(14) 0.0268(5) Uani 1 1 d . . . . .
H6 H 0.0594 0.4768 0.4659 0.032 Uiso 1 1 calc R U . . .
C7 C 0.17882(17) 0.48999(13) 0.39924(13) 0.0199(4) Uani 1 1 d . . . . .
C8 C 0.42244(17) 0.51327(14) 0.30839(13) 0.0211(4) Uani 1 1 d . . . . .
H8A H 0.4845 0.4897 0.3531 0.025 Uiso 1 1 calc R U . . .
H8B H 0.4342 0.5775 0.3002 0.025 Uiso 1 1 calc R U . . .
C9 C 0.36686(17) 0.53911(13) 0.12056(13) 0.0187(4) Uani 1 1 d . . . . .
C10 C 0.32229(18) 0.49297(14) 0.03350(13) 0.0230(4) Uani 1 1 d . . . . .
H10A H 0.3813 0.4590 0.0177 0.034 Uiso 1 1 calc R U . . .
H10B H 0.2946 0.5379 -0.0107 0.034 Uiso 1 1 calc R U . . .
H10C H 0.2625 0.4526 0.0380 0.034 Uiso 1 1 calc R U . . .
C11 C 0.27179(19) 0.59287(14) 0.14141(15) 0.0256(4) Uani 1 1 d . . . . .
H11A H 0.2119 0.5525 0.1455 0.038 Uiso 1 1 calc R U . . .
H11B H 0.2452 0.6364 0.0956 0.038 Uiso 1 1 calc R U . . .
H11C H 0.2978 0.6239 0.1963 0.038 Uiso 1 1 calc R U . . .
C12 C 0.46151(18) 0.60261(13) 0.11645(14) 0.0232(4) Uani 1 1 d . . . . .
H12A H 0.4930 0.6266 0.1739 0.035 Uiso 1 1 calc R U . . .
H12B H 0.4337 0.6515 0.0768 0.035 Uiso 1 1 calc R U . . .
H12C H 0.5183 0.5702 0.0960 0.035 Uiso 1 1 calc R U . . .
C13 C 0.54467(16) 0.40153(13) 0.21150(13) 0.0190(4) Uani 1 1 d . . . . .
C14 C 0.55049(18) 0.36503(14) 0.12322(14) 0.0239(4) Uani 1 1 d . . . . .
H14A H 0.4845 0.3298 0.0994 0.036 Uiso 1 1 calc R U . . .
H14B H 0.6157 0.3273 0.1294 0.036 Uiso 1 1 calc R U . . .
H14C H 0.5550 0.4146 0.0844 0.036 Uiso 1 1 calc R U . . .
C15 C 0.55139(19) 0.32285(14) 0.27431(15) 0.0265(5) Uani 1 1 d . . . . .
H15A H 0.5412 0.3446 0.3297 0.040 Uiso 1 1 calc R U . . .
H15B H 0.6235 0.2943 0.2828 0.040 Uiso 1 1 calc R U . . .
H15C H 0.4938 0.2796 0.2504 0.040 Uiso 1 1 calc R U . . .
C16 C 0.64120(17) 0.46485(14) 0.24545(15) 0.0250(4) Uani 1 1 d . . . . .
H16A H 0.6393 0.5135 0.2044 0.037 Uiso 1 1 calc R U . . .
H16B H 0.7105 0.4322 0.2526 0.037 Uiso 1 1 calc R U . . .
H16C H 0.6355 0.4892 0.3011 0.037 Uiso 1 1 calc R U . . .
C17 C 0.07250(18) 0.36061(14) 0.31548(15) 0.0246(4) Uani 1 1 d . . . . .
H17A H -0.0010 0.3885 0.2986 0.029 Uiso 1 1 calc R U . . .
H17B H 0.0756 0.3226 0.3666 0.029 Uiso 1 1 calc R U . . .
C18 C -0.01719(18) 0.31621(14) 0.13076(15) 0.0254(4) Uani 1 1 d . . . . .
C19 C 0.0060(2) 0.27491(17) 0.04937(15) 0.0322(5) Uani 1 1 d . . . . .
H19A H 0.0783 0.2942 0.0430 0.048 Uiso 1 1 calc R U . . .
H19B H -0.0504 0.2942 -0.0009 0.048 Uiso 1 1 calc R U . . .
H19C H 0.0047 0.2099 0.0538 0.048 Uiso 1 1 calc R U . . .
C20 C -0.1289(2) 0.28444(19) 0.14251(18) 0.0376(6) Uani 1 1 d . . . . .
H20A H -0.1316 0.2193 0.1407 0.056 Uiso 1 1 calc R U . . .
H20B H -0.1873 0.3085 0.0962 0.056 Uiso 1 1 calc R U . . .
H20C H -0.1393 0.3052 0.1982 0.056 Uiso 1 1 calc R U . . .
C21 C -0.0209(2) 0.41785(16) 0.11975(19) 0.0413(6) Uani 1 1 d . . . . .
H21A H -0.0371 0.4455 0.1709 0.062 Uiso 1 1 calc R U . . .
H21B H -0.0783 0.4337 0.0689 0.062 Uiso 1 1 calc R U . . .
H21C H 0.0503 0.4391 0.1125 0.062 Uiso 1 1 calc R U . . .
C22 C 0.10333(18) 0.17690(13) 0.26608(14) 0.0235(4) Uani 1 1 d . . . . .
C23 C 0.1129(2) 0.11070(14) 0.19591(15) 0.0270(5) Uani 1 1 d . . . . .
H23A H 0.0444 0.1105 0.1511 0.040 Uiso 1 1 calc R U . . .
H23B H 0.1265 0.0511 0.2209 0.040 Uiso 1 1 calc R U . . .
H23C H 0.1739 0.1280 0.1707 0.040 Uiso 1 1 calc R U . . .
C24 C 0.0030(2) 0.15383(16) 0.30231(18) 0.0373(6) Uani 1 1 d . . . . .
H24A H -0.0133 0.2038 0.3366 0.056 Uiso 1 1 calc R U . . .
H24B H 0.0192 0.1008 0.3387 0.056 Uiso 1 1 calc R U . . .
H24C H -0.0606 0.1422 0.2546 0.056 Uiso 1 1 calc R U . . .
C25 C 0.2088(2) 0.17123(16) 0.33838(16) 0.0330(5) Uani 1 1 d . . . . .
H25A H 0.2723 0.1863 0.3152 0.049 Uiso 1 1 calc R U . . .
H25B H 0.2172 0.1107 0.3616 0.049 Uiso 1 1 calc R U . . .
H25C H 0.2039 0.2131 0.3843 0.049 Uiso 1 1 calc R U . . .
C26 C 0.33921(17) 0.20159(13) 0.09940(14) 0.0207(4) Uani 1 1 d . . . . .
C27 C 0.3618(2) 0.15675(16) 0.01987(15) 0.0330(5) Uani 1 1 d . . . . .
H27A H 0.2943 0.1560 -0.0260 0.050 Uiso 1 1 calc R U . . .
H27B H 0.3866 0.0956 0.0340 0.050 Uiso 1 1 calc R U . . .
H27C H 0.4189 0.1898 0.0004 0.050 Uiso 1 1 calc R U . . .
B1 B 0.24564(19) 0.42856(15) 0.29035(14) 0.0185(4) Uani 1 1 d . . . . .

loop_
_atom_site_aniso_label
_atom_site_aniso_U_11
_atom_site_aniso_U_22
_atom_site_aniso_U_33
_atom_site_aniso_U_23
_atom_site_aniso_U_13
_atom_site_aniso_U_12
Pd1 0.01485(7) 0.01185(7) 0.01760(7) -0.00118(5) 0.00595(5) -0.00107(5)
P1 0.0159(2) 0.0136(2) 0.0174(2) -0.00085(17) 0.00582(18) -0.00213(18)
P2 0.0161(2) 0.0134(2) 0.0267(3) -0.00171(19) 0.0087(2) -0.00135(18)
O1 0.0219(7) 0.0189(7) 0.0238(7) -0.0029(6) 0.0074(6) 0.0032(6)
O2 0.0308(9) 0.0211(7) 0.0318(8) 0.0031(6) 0.0039(7) 0.0022(6)
N1 0.0203(9) 0.0170(8) 0.0217(8) -0.0029(6) 0.0097(7) -0.0011(6)
N2 0.0221(9) 0.0189(8) 0.0173(8) -0.0039(6) 0.0074(7) -0.0040(7)
C2 0.0212(10) 0.0181(9) 0.0162(9) 0.0000(7) 0.0036(8) 0.0028(8)
C3 0.0246(11) 0.0238(10) 0.0211(10) -0.0038(8) 0.0011(8) 0.0029(8)
C4 0.0311(12) 0.0315(11) 0.0201(10) -0.0099(9) -0.0002(9) 0.0076(9)
C5 0.0335(13) 0.0381(13) 0.0250(11) -0.0066(9) 0.0110(10) 0.0094(10)
C6 0.0246(11) 0.0305(11) 0.0274(11) -0.0035(9) 0.0105(9) 0.0042(9)
C7 0.0201(10) 0.0190(9) 0.0206(10) 0.0002(7) 0.0049(8) 0.0043(8)
C8 0.0224(10) 0.0216(10) 0.0200(10) -0.0047(8) 0.0067(8) -0.0056(8)
C9 0.0215(10) 0.0147(8) 0.0206(9) 0.0015(7) 0.0066(8) 0.0002(7)
C10 0.0275(11) 0.0213(10) 0.0195(10) 0.0017(8) 0.0043(8) -0.0020(8)
C11 0.0269(11) 0.0186(9) 0.0332(12) 0.0042(8) 0.0109(9) 0.0045(8)
C12 0.0281(11) 0.0162(9) 0.0276(11) 0.0014(8) 0.0112(9) -0.0041(8)
C13 0.0151(9) 0.0164(9) 0.0254(10) 0.0002(8) 0.0042(8) -0.0012(7)
C14 0.0197(10) 0.0219(10) 0.0324(11) -0.0041(8) 0.0107(9) 0.0007(8)
C15 0.0235(11) 0.0212(10) 0.0319(12) 0.0055(8) 0.0005(9) -0.0005(8)
C16 0.0169(10) 0.0225(10) 0.0351(12) -0.0036(9) 0.0052(9) -0.0048(8)
C17 0.0221(10) 0.0215(10) 0.0340(11) -0.0071(9) 0.0144(9) -0.0032(8)
C18 0.0176(10) 0.0201(10) 0.0372(12) -0.0014(9) 0.0039(9) 0.0003(8)
C19 0.0257(12) 0.0399(13) 0.0290(12) 0.0024(10) 0.0021(9) 0.0023(10)
C20 0.0201(12) 0.0467(15) 0.0457(15) -0.0113(12) 0.0073(10) -0.0033(11)
C21 0.0332(14) 0.0239(12) 0.0582(17) 0.0044(11) -0.0065(12) 0.0046(10)
C22 0.0253(11) 0.0152(9) 0.0329(11) 0.0012(8) 0.0130(9) -0.0028(8)
C23 0.0295(12) 0.0142(9) 0.0387(12) -0.0025(8) 0.0108(10) -0.0019(8)
C24 0.0419(14) 0.0219(11) 0.0574(16) 0.0035(11) 0.0306(13) -0.0040(10)
C25 0.0407(14) 0.0257(11) 0.0309(12) 0.0070(9) 0.0052(10) 0.0003(10)
C26 0.0176(10) 0.0156(9) 0.0284(11) -0.0045(8) 0.0043(8) -0.0040(7)
C27 0.0319(12) 0.0288(12) 0.0350(12) -0.0145(10) 0.0012(10) 0.0074(10)
B1 0.0198(11) 0.0172(10) 0.0196(11) 0.0008(8) 0.0066(9) 0.0001(8)

loop_
_atom_type_symbol
_atom_type_description
_atom_type_scat_dispersion_real
_atom_type_scat_dispersion_imag
_atom_type_scat_source
C C 0.0033 0.0016 'International Tables Vol C Tables 4.2.6.8 and 6.1.1.4'
H H 0.0000 0.0000 'International Tables Vol C Tables 4.2.6.8 and 6.1.1.4'
B B 0.0013 0.0007 'International Tables Vol C Tables 4.2.6.8 and 6.1.1.4'
N N 0.0061 0.0033 'International Tables Vol C Tables 4.2.6.8 and 6.1.1.4'
O O 0.0106 0.0060 'International Tables Vol C Tables 4.2.6.8 and 6.1.1.4'
P P 0.1023 0.0942 'International Tables Vol C Tables 4.2.6.8 and 6.1.1.4'
Pd Pd -0.9988 1.0072 'International Tables Vol C Tables 4.2.6.8 and 6.1.1.4'

loop_
_geom_angle_atom_site_label_1
_geom_angle_atom_site_label_2
_geom_angle_atom_site_label_3
_geom_angle
_geom_angle_site_symmetry_1
_geom_angle_site_symmetry_3
_geom_angle_publ_flag
B1 Pd1 O1 174.99(7) . . ?
B1 Pd1 P1 77.32(7) . . ?
O1 Pd1 P1 100.17(4) . . ?
B1 Pd1 P2 79.00(7) . . ?
O1 Pd1 P2 103.05(4) . . ?
P1 Pd1 P2 155.805(18) . . ?
C8 P1 C13 104.18(9) . . ?
C8 P1 C9 103.77(9) . . ?
C13 P1 C9 113.64(9) . . ?
C8 P1 Pd1 107.98(7) . . ?
C13 P1 Pd1 115.59(6) . . ?
C9 P1 Pd1 110.60(7) . . ?
C22 P2 C18 113.12(10) . . ?
C22 P2 C17 102.17(10) . . ?
C18 P2 C17 104.84(10) . . ?
C22 P2 Pd1 117.98(7) . . ?
C18 P2 Pd1 110.24(7) . . ?
C17 P2 Pd1 107.12(7) . . ?
C26 O1 Pd1 116.90(13) . . ?
C7 N1 B1 108.74(17) . . ?
C7 N1 C17 128.45(17) . . ?
B1 N1 C17 122.17(17) . . ?
C2 N2 B1 109.14(17) . . ?
C2 N2 C8 128.99(17) . . ?
B1 N2 C8 121.42(16) . . ?
C3 C2 N2 131.36(19) . . ?
C3 C2 C7 120.77(18) . . ?
N2 C2 C7 107.84(17) . . ?
C2 C3 C4 117.6(2) . . ?
C2 C3 H3 121.2 . . ?
C4 C3 H3 121.2 . . ?
C5 C4 C3 121.6(2) . . ?
C5 C4 H4 119.2 . . ?
C3 C4 H4 119.2 . . ?
C4 C5 C6 121.3(2) . . ?
C4 C5 H5 119.4 . . ?
C6 C5 H5 119.4 . . ?
C7 C6 C5 117.9(2) . . ?
C7 C6 H6 121.1 . . ?
C5 C6 H6 121.1 . . ?
C6 C7 N1 130.7(2) . . ?
C6 C7 C2 120.89(19) . . ?
N1 C7 C2 108.30(17) . . ?
N2 C8 P1 102.49(13) . . ?
N2 C8 H8A 111.3 . . ?
P1 C8 H8A 111.3 . . ?
N2 C8 H8B 111.3 . . ?
P1 C8 H8B 111.3 . . ?
H8A C8 H8B 109.2 . . ?
C12 C9 C10 111.18(16) . . ?
C12 C9 C11 109.12(16) . . ?
C10 C9 C11 107.34(17) . . ?
C12 C9 P1 113.37(14) . . ?
C10 C9 P1 108.18(13) . . ?
C11 C9 P1 107.41(13) . . ?
C9 C10 H10A 109.5 . . ?
C9 C10 H10B 109.5 . . ?
H10A C10 H10B 109.5 . . ?
C9 C10 H10C 109.5 . . ?
H10A C10 H10C 109.5 . . ?
H10B C10 H10C 109.5 . . ?
C9 C11 H11A 109.5 . . ?
C9 C11 H11B 109.5 . . ?
H11A C11 H11B 109.5 . . ?
C9 C11 H11C 109.5 . . ?
H11A C11 H11C 109.5 . . ?
H11B C11 H11C 109.5 . . ?
C9 C12 H12A 109.5 . . ?
C9 C12 H12B 109.5 . . ?
H12A C12 H12B 109.5 . . ?
C9 C12 H12C 109.5 . . ?
H12A C12 H12C 109.5 . . ?
H12B C12 H12C 109.5 . . ?
C14 C13 C16 110.10(17) . . ?
C14 C13 C15 108.56(17) . . ?
C16 C13 C15 109.15(17) . . ?
C14 C13 P1 109.76(14) . . ?
C16 C13 P1 114.68(14) . . ?
C15 C13 P1 104.30(14) . . ?
C13 C14 H14A 109.5 . . ?
C13 C14 H14B 109.5 . . ?
H14A C14 H14B 109.5 . . ?
C13 C14 H14C 109.5 . . ?
H14A C14 H14C 109.5 . . ?
H14B C14 H14C 109.5 . . ?
C13 C15 H15A 109.5 . . ?
C13 C15 H15B 109.5 . . ?
H15A C15 H15B 109.5 . . ?
C13 C15 H15C 109.5 . . ?
H15A C15 H15C 109.5 . . ?
H15B C15 H15C 109.5 . . ?
C13 C16 H16A 109.5 . . ?
C13 C16 H16B 109.5 . . ?
H16A C16 H16B 109.5 . . ?
C13 C16 H16C 109.5 . . ?
H16A C16 H16C 109.5 . . ?
H16B C16 H16C 109.5 . . ?
N1 C17 P2 104.81(13) . . ?
N1 C17 H17A 110.8 . . ?
P2 C17 H17A 110.8 . . ?
N1 C17 H17B 110.8 . . ?
P2 C17 H17B 110.8 . . ?
H17A C17 H17B 108.9 . . ?
C19 C18 C20 109.85(19) . . ?
C19 C18 C21 108.2(2) . . ?
C20 C18 C21 108.7(2) . . ?
C19 C18 P2 109.19(15) . . ?
C20 C18 P2 115.10(17) . . ?
C21 C18 P2 105.56(16) . . ?
C18 C19 H19A 109.5 . . ?
C18 C19 H19B 109.5 . . ?
H19A C19 H19B 109.5 . . ?
C18 C19 H19C 109.5 . . ?
H19A C19 H19C 109.5 . . ?
H19B C19 H19C 109.5 . . ?
C18 C20 H20A 109.5 . . ?
C18 C20 H20B 109.5 . . ?
H20A C20 H20B 109.5 . . ?
C18 C20 H20C 109.5 . . ?
H20A C20 H20C 109.5 . . ?
H20B C20 H20C 109.5 . . ?
C18 C21 H21A 109.5 . . ?
C18 C21 H21B 109.5 . . ?
H21A C21 H21B 109.5 . . ?
C18 C21 H21C 109.5 . . ?
H21A C21 H21C 109.5 . . ?
H21B C21 H21C 109.5 . . ?
C23 C22 C25 108.31(19) . . ?
C23 C22 C24 109.97(18) . . ?
C25 C22 C24 109.7(2) . . ?
C23 C22 P2 110.06(15) . . ?
C25 C22 P2 104.74(14) . . ?
C24 C22 P2 113.85(15) . . ?
C22 C23 H23A 109.5 . . ?
C22 C23 H23B 109.5 . . ?
H23A C23 H23B 109.5 . . ?
C22 C23 H23C 109.5 . . ?
H23A C23 H23C 109.5 . . ?
H23B C23 H23C 109.5 . . ?
C22 C24 H24A 109.5 . . ?
C22 C24 H24B 109.5 . . ?
H24A C24 H24B 109.5 . . ?
C22 C24 H24C 109.5 . . ?
H24A C24 H24C 109.5 . . ?
H24B C24 H24C 109.5 . . ?
C22 C25 H25A 109.5 . . ?
C22 C25 H25B 109.5 . . ?
H25A C25 H25B 109.5 . . ?
C22 C25 H25C 109.5 . . ?
H25A C25 H25C 109.5 . . ?
H25B C25 H25C 109.5 . . ?
O2 C26 O1 125.67(19) . . ?
O2 C26 C27 119.45(19) . . ?
O1 C26 C27 114.85(19) . . ?
C26 C27 H27A 109.5 . . ?
C26 C27 H27B 109.5 . . ?
H27A C27 H27B 109.5 . . ?
C26 C27 H27C 109.5 . . ?
H27A C27 H27C 109.5 . . ?
H27B C27 H27C 109.5 . . ?
N2 B1 N1 105.91(17) . . ?
N2 B1 Pd1 127.37(15) . . ?
N1 B1 Pd1 126.71(16) . . ?

loop_
_geom_bond_atom_site_label_1
_geom_bond_atom_site_label_2
_geom_bond_distance
_geom_bond_site_symmetry_2
_geom_bond_publ_flag
Pd1 B1 1.975(2) . ?
Pd1 O1 2.1861(14) . ?
Pd1 P1 2.3256(5) . ?
Pd1 P2 2.3336(5) . ?
P1 C8 1.866(2) . ?
P1 C13 1.870(2) . ?
P1 C9 1.877(2) . ?
P2 C22 1.876(2) . ?
P2 C18 1.877(2) . ?
P2 C17 1.881(2) . ?
O1 C26 1.272(2) . ?
O2 C26 1.239(3) . ?
N1 C7 1.393(3) . ?
N1 B1 1.432(3) . ?
N1 C17 1.441(3) . ?
N2 C2 1.393(2) . ?
N2 B1 1.428(3) . ?
N2 C8 1.453(3) . ?
C2 C3 1.389(3) . ?
C2 C7 1.418(3) . ?
C3 C4 1.398(3) . ?
C3 H3 0.9500 . ?
C4 C5 1.381(4) . ?
C4 H4 0.9500 . ?
C5 C6 1.398(3) . ?
C5 H5 0.9500 . ?
C6 C7 1.382(3) . ?
C6 H6 0.9500 . ?
C8 H8A 0.9900 . ?
C8 H8B 0.9900 . ?
C9 C12 1.536(3) . ?
C9 C10 1.538(3) . ?
C9 C11 1.540(3) . ?
C10 H10A 0.9800 . ?
C10 H10B 0.9800 . ?
C10 H10C 0.9800 . ?
C11 H11A 0.9800 . ?
C11 H11B 0.9800 . ?
C11 H11C 0.9800 . ?
C12 H12A 0.9800 . ?
C12 H12B 0.9800 . ?
C12 H12C 0.9800 . ?
C13 C14 1.532(3) . ?
C13 C16 1.535(3) . ?
C13 C15 1.541(3) . ?
C14 H14A 0.9800 . ?
C14 H14B 0.9800 . ?
C14 H14C 0.9800 . ?
C15 H15A 0.9800 . ?
C15 H15B 0.9800 . ?
C15 H15C 0.9800 . ?
C16 H16A 0.9800 . ?
C16 H16B 0.9800 . ?
C16 H16C 0.9800 . ?
C17 H17A 0.9900 . ?
C17 H17B 0.9900 . ?
C18 C19 1.530(3) . ?
C18 C20 1.532(3) . ?
C18 C21 1.538(3) . ?
C19 H19A 0.9800 . ?
C19 H19B 0.9800 . ?
C19 H19C 0.9800 . ?
C20 H20A 0.9800 . ?
C20 H20B 0.9800 . ?
C20 H20C 0.9800 . ?
C21 H21A 0.9800 . ?
C21 H21B 0.9800 . ?
C21 H21C 0.9800 . ?
C22 C23 1.525(3) . ?
C22 C25 1.539(3) . ?
C22 C24 1.542(3) . ?
C23 H23A 0.9800 . ?
C23 H23B 0.9800 . ?
C23 H23C 0.9800 . ?
C24 H24A 0.9800 . ?
C24 H24B 0.9800 . ?
C24 H24C 0.9800 . ?
C25 H25A 0.9800 . ?
C25 H25B 0.9800 . ?
C25 H25C 0.9800 . ?
C26 C27 1.523(3) . ?
C27 H27A 0.9800 . ?
C27 H27B 0.9800 . ?
C27 H27C 0.9800 . ?

loop_
_geom_torsion_atom_site_label_1
_geom_torsion_atom_site_label_2
_geom_torsion_atom_site_label_3
_geom_torsion_atom_site_label_4
_geom_torsion
_geom_torsion_site_symmetry_1
_geom_torsion_site_symmetry_2
_geom_torsion_site_symmetry_3
_geom_torsion_site_symmetry_4
_geom_torsion_publ_flag
B1 N2 C2 C3 177.8(2) . . . . ?
C8 N2 C2 C3 5.5(4) . . . . ?
B1 N2 C2 C7 -0.4(2) . . . . ?
C8 N2 C2 C7 -172.65(19) . . . . ?
N2 C2 C3 C4 -176.4(2) . . . . ?
C7 C2 C3 C4 1.5(3) . . . . ?
C2 C3 C4 C5 1.0(3) . . . . ?
C3 C4 C5 C6 -1.8(4) . . . . ?
C4 C5 C6 C7 0.1(3) . . . . ?
C5 C6 C7 N1 178.0(2) . . . . ?
C5 C6 C7 C2 2.4(3) . . . . ?
B1 N1 C7 C6 -173.5(2) . . . . ?
C17 N1 C7 C6 -2.6(4) . . . . ?
B1 N1 C7 C2 2.5(2) . . . . ?
C17 N1 C7 C2 173.3(2) . . . . ?
C3 C2 C7 C6 -3.3(3) . . . . ?
N2 C2 C7 C6 175.11(19) . . . . ?
C3 C2 C7 N1 -179.71(18) . . . . ?
N2 C2 C7 N1 -1.3(2) . . . . ?
C2 N2 C8 P1 -172.99(17) . . . . ?
B1 N2 C8 P1 15.6(2) . . . . ?
C13 P1 C8 N2 -142.11(13) . . . . ?
C9 P1 C8 N2 98.69(14) . . . . ?
Pd1 P1 C8 N2 -18.72(14) . . . . ?
C8 P1 C9 C12 70.71(16) . . . . ?
C13 P1 C9 C12 -41.78(17) . . . . ?
Pd1 P1 C9 C12 -173.72(12) . . . . ?
C8 P1 C9 C10 -165.50(14) . . . . ?
C13 P1 C9 C10 82.01(16) . . . . ?
Pd1 P1 C9 C10 -49.93(15) . . . . ?
C8 P1 C9 C11 -49.92(16) . . . . ?
C13 P1 C9 C11 -162.41(14) . . . . ?
Pd1 P1 C9 C11 65.65(14) . . . . ?
C8 P1 C13 C14 -167.92(14) . . . . ?
C9 P1 C13 C14 -55.67(16) . . . . ?
Pd1 P1 C13 C14 73.78(14) . . . . ?
C8 P1 C13 C16 -43.38(17) . . . . ?
C9 P1 C13 C16 68.87(17) . . . . ?
Pd1 P1 C13 C16 -161.67(13) . . . . ?
C8 P1 C13 C15 75.94(15) . . . . ?
C9 P1 C13 C15 -171.81(13) . . . . ?
Pd1 P1 C13 C15 -42.35(15) . . . . ?
C7 N1 C17 P2 -174.66(17) . . . . ?
B1 N1 C17 P2 -4.9(2) . . . . ?
C22 P2 C17 N1 127.98(15) . . . . ?
C18 P2 C17 N1 -113.81(15) . . . . ?
Pd1 P2 C17 N1 3.33(16) . . . . ?
C22 P2 C18 C19 -77.20(17) . . . . ?
C17 P2 C18 C19 172.29(15) . . . . ?
Pd1 P2 C18 C19 57.32(16) . . . . ?
C22 P2 C18 C20 46.8(2) . . . . ?
C17 P2 C18 C20 -63.66(18) . . . . ?
Pd1 P2 C18 C20 -178.63(15) . . . . ?
C22 P2 C18 C21 166.66(16) . . . . ?
C17 P2 C18 C21 56.16(19) . . . . ?
Pd1 P2 C18 C21 -58.82(18) . . . . ?
C18 P2 C22 C23 61.20(18) . . . . ?
C17 P2 C22 C23 173.34(16) . . . . ?
Pd1 P2 C22 C23 -69.56(17) . . . . ?
C18 P2 C22 C25 177.43(15) . . . . ?
C17 P2 C22 C25 -70.42(16) . . . . ?
Pd1 P2 C22 C25 46.67(16) . . . . ?
C18 P2 C22 C24 -62.8(2) . . . . ?
C17 P2 C22 C24 49.4(2) . . . . ?
Pd1 P2 C22 C24 166.46(15) . . . . ?
Pd1 O1 C26 O2 5.6(3) . . . . ?
Pd1 O1 C26 C27 -172.25(14) . . . . ?
C2 N2 B1 N1 1.9(2) . . . . ?
C8 N2 B1 N1 174.83(17) . . . . ?
C2 N2 B1 Pd1 -177.16(15) . . . . ?
C8 N2 B1 Pd1 -4.2(3) . . . . ?
C7 N1 B1 N2 -2.7(2) . . . . ?
C17 N1 B1 N2 -174.20(18) . . . . ?
C7 N1 B1 Pd1 176.34(15) . . . . ?
C17 N1 B1 Pd1 4.8(3) . . . . ?
